data_7101742
loop_
_publ_author_name
'Jaseer, E A'
'Naidu, Ajay B'
'Kumar, Sreehari S'
'Rao, R Koteshwar'
'Thakur, Krishna G'
'Sekar, G'

_publ_section_title
;
 Highly stereoselective chlorination of beta-substituted cyclic
 alcohols using PPh3-NCS: factors that control the stereoselectivity.
;
_journal_issue 8
_journal_name_full 'Chemical communications (Cambridge, England)'
_journal_page_first 867
_journal_page_last 869
_journal_paper_doi 10.1039/b614512d
_journal_year 2007
_chemical_formula_moiety 'C13 H18 Cl N O2 S'
_chemical_formula_sum 'C13 H18 Cl N O2 S'
_chemical_formula_weight 287.79
_chemical_name_systematic
;
?
;
_space_group_IT_number 2
_symmetry_cell_setting triclinic
_symmetry_space_group_name_Hall '-P 1'
_symmetry_space_group_name_H-M 'P -1'
_atom_sites_solution_hydrogens geom
_atom_sites_solution_primary direct
_atom_sites_solution_secondary difmap
_audit_creation_method SHELXL-97
_cell_angle_alpha 76.916(5)
_cell_angle_beta 80.416(4)
_cell_angle_gamma 74.897(4)
_cell_formula_units_Z 2
_cell_length_a 6.7769(4)
_cell_length_b 9.7641(8)
_cell_length_c 11.4462(8)
_cell_measurement_reflns_used 3055
_cell_measurement_temperature 273(2)
_cell_measurement_theta_max 28.45
_cell_measurement_theta_min 3.38
_cell_volume 707.58(9)
_computing_cell_refinement 'APEX2/SAINT (Bruker, 2004)'
_computing_data_collection 'APEX2 (Bruker, 2004)'
_computing_data_reduction 'SAINT/XPREP (Bruker, 2004)'
_computing_molecular_graphics 'ORTEP32 (WINGX)'
_computing_publication_material 'SHELXL-97 (Sheldrick, 1997)'
_computing_structure_refinement 'SHELXL-97 (Sheldrick, 1997)'
_computing_structure_solution 'SIR92 (WINGX)'
_diffrn_ambient_temperature 273(2)
_diffrn_measured_fraction_theta_full 0.956
_diffrn_measured_fraction_theta_max 0.956
_diffrn_measurement_device_type 'Bruker axs kappa apex2'
_diffrn_measurement_method '\w and \f scan'
_diffrn_radiation_monochromator graphite
_diffrn_radiation_source 'fine-focus sealed tube'
_diffrn_radiation_type MoK\a
_diffrn_radiation_wavelength 0.71073
_diffrn_reflns_av_R_equivalents 0.0280
_diffrn_reflns_av_sigmaI/netI 0.0431
_diffrn_reflns_limit_h_max 8
_diffrn_reflns_limit_h_min -8
_diffrn_reflns_limit_k_max 11
_diffrn_reflns_limit_k_min -6
_diffrn_reflns_limit_l_max 13
_diffrn_reflns_limit_l_min -13
_diffrn_reflns_number 4438
_diffrn_reflns_theta_full 25.00
_diffrn_reflns_theta_max 25.00
_diffrn_reflns_theta_min 3.39
_diffrn_standards_decay_% 0
_exptl_absorpt_coefficient_mu 0.411
_exptl_absorpt_correction_T_max 1.0000
_exptl_absorpt_correction_T_min 0.8055
_exptl_absorpt_correction_type multi-scan
_exptl_crystal_colour colourless
_exptl_crystal_density_diffrn 1.351
_exptl_crystal_density_method 'not measured'
_exptl_crystal_description Prismatic
_exptl_crystal_F_000 304
_exptl_crystal_size_max 0.3
_exptl_crystal_size_mid 0.2
_exptl_crystal_size_min 0.2
_refine_diff_density_max 0.573
_refine_diff_density_min -0.571
_refine_diff_density_rms 0.085
_refine_ls_extinction_method none
_refine_ls_goodness_of_fit_ref 1.081
_refine_ls_hydrogen_treatment constr
_refine_ls_matrix_type full
_refine_ls_number_parameters 164
_refine_ls_number_reflns 2382
_refine_ls_number_restraints 0
_refine_ls_restrained_S_all 1.081
_refine_ls_R_factor_all 0.0757
_refine_ls_R_factor_gt 0.0626
_refine_ls_shift/su_max 0.000
_refine_ls_shift/su_mean 0.000
_refine_ls_structure_factor_coef Fsqd
_refine_ls_weighting_details 'calc w=1/[\s^2^(Fo^2^)+(0.0842P)^2^+1.0366P] where P=(Fo^2^+2Fc^2^)/3'
_refine_ls_weighting_scheme calc
_refine_ls_wR_factor_gt 0.1578
_refine_ls_wR_factor_ref 0.1733
_reflns_number_gt 1996
_reflns_number_total 2382
_reflns_threshold_expression >2sigma(I)
_cod_data_source_file b614512d.txt
_cod_data_source_block 91a
_cod_depositor_comments
;
The following automatic conversions were performed:
'_symmetry_cell_setting' value 'Triclinic' changed to 'triclinic'
according to '/home/saulius/struct/CIF-dictionaries/cif_core.dic'
dictionary named 'cif_core.dic' version 2.4.1 from 2010-06-29.

Automatic conversion script
Id: cif_fix_enum 1527 2010-12-29 10:47:43Z saulius 
;
_cod_original_sg_symbol_H-M P-1
_cod_database_code 7101742

loop_
_symmetry_equiv_pos_as_xyz
'x, y, z'
'-x, -y, -z'

loop_
_atom_site_label
_atom_site_type_symbol
_atom_site_fract_x
_atom_site_fract_y
_atom_site_fract_z
_atom_site_U_iso_or_equiv
_atom_site_adp_type
_atom_site_occupancy
_atom_site_symmetry_multiplicity
_atom_site_calc_flag
_atom_site_refinement_flags
C1 C 0.5530(5) 0.2457(4) 0.7551(3) 0.0407(8) Uani 1 1 d .
H1 H 0.4147 0.3079 0.7479 0.049 Uiso 1 1 calc R
C2 C 0.6679(6) 0.3142(5) 0.8207(4) 0.0517(10) Uani 1 1 d .
H2A H 0.6037 0.3124 0.9032 0.062 Uiso 1 1 calc R
H2B H 0.6586 0.4144 0.7815 0.062 Uiso 1 1 calc R
C3 C 0.8949(7) 0.2342(5) 0.8213(4) 0.0581(11) Uani 1 1 d .
H3A H 0.9662 0.2849 0.8579 0.070 Uiso 1 1 calc R
H3B H 0.9048 0.1377 0.8696 0.070 Uiso 1 1 calc R
C4 C 0.9971(6) 0.2238(6) 0.6944(4) 0.0609(12) Uani 1 1 d .
H4A H 1.1380 0.1680 0.6981 0.073 Uiso 1 1 calc R
H4B H 1.0006 0.3200 0.6489 0.073 Uiso 1 1 calc R
C5 C 0.8843(5) 0.1528(5) 0.6296(4) 0.0478(10) Uani 1 1 d .
H5A H 0.8939 0.0529 0.6697 0.057 Uiso 1 1 calc R
H5B H 0.9484 0.1538 0.5471 0.057 Uiso 1 1 calc R
C6 C 0.6579(5) 0.2329(4) 0.6292(3) 0.0332(7) Uani 1 1 d .
H6 H 0.6543 0.3313 0.5837 0.040 Uiso 1 1 calc R
C7 C 0.6671(5) 0.2769(4) 0.3309(3) 0.0350(8) Uani 1 1 d .
C8 C 0.7703(6) 0.3807(4) 0.3331(3) 0.0427(9) Uani 1 1 d .
H8 H 0.7243 0.4414 0.3889 0.051 Uiso 1 1 calc R
C9 C 0.9427(6) 0.3938(4) 0.2516(4) 0.0479(9) Uani 1 1 d .
H9 H 1.0148 0.4616 0.2547 0.057 Uiso 1 1 calc R
C10 C 1.0100(6) 0.3073(4) 0.1649(4) 0.0459(9) Uani 1 1 d .
C11 C 0.9038(6) 0.2069(5) 0.1630(4) 0.0525(10) Uani 1 1 d .
H11 H 0.9472 0.1490 0.1051 0.063 Uiso 1 1 calc R
C12 C 0.7316(6) 0.1888(4) 0.2458(4) 0.0441(9) Uani 1 1 d .
H12 H 0.6618 0.1191 0.2438 0.053 Uiso 1 1 calc R
C13 C 1.2006(7) 0.3233(6) 0.0774(5) 0.0670(13) Uani 1 1 d .
H13A H 1.2326 0.2508 0.0285 0.101 Uiso 1 1 calc R
H13B H 1.3140 0.3118 0.1218 0.101 Uiso 1 1 calc R
H13C H 1.1757 0.4174 0.0266 0.101 Uiso 1 1 calc R
N1 N 0.5472(4) 0.1667(3) 0.5659(3) 0.0371(7) Uani 1 1 d .
H1 H 0.5301 0.0809 0.5960 0.045 Uiso 1 1 calc R
O1 O 0.3576(4) 0.1576(3) 0.4063(3) 0.0446(7) Uani 1 1 d .
O2 O 0.3430(4) 0.3939(3) 0.4581(3) 0.0460(7) Uani 1 1 d .
S1 S 0.45718(12) 0.25188(9) 0.44094(8) 0.0341(3) Uani 1 1 d .
Cl1 Cl 0.52715(17) 0.07159(12) 0.84262(10) 0.0581(4) Uani 1 1 d .

loop_
_atom_site_aniso_label
_atom_site_aniso_U_11
_atom_site_aniso_U_22
_atom_site_aniso_U_33
_atom_site_aniso_U_23
_atom_site_aniso_U_13
_atom_site_aniso_U_12
C1 0.0327(17) 0.034(2) 0.052(2) -0.0083(16) -0.0021(15) -0.0044(14)
C2 0.058(2) 0.048(2) 0.054(2) -0.0159(19) -0.0019(19) -0.0191(19)
C3 0.057(2) 0.061(3) 0.065(3) -0.009(2) -0.025(2) -0.023(2)
C4 0.035(2) 0.078(3) 0.073(3) -0.013(2) -0.0117(19) -0.019(2)
C5 0.0291(18) 0.054(2) 0.059(2) -0.0162(19) -0.0014(16) -0.0051(16)
C6 0.0293(16) 0.0263(18) 0.0439(19) -0.0059(14) -0.0060(13) -0.0060(13)
C7 0.0297(16) 0.0273(18) 0.0447(19) -0.0072(14) -0.0086(14) 0.0023(13)
C8 0.050(2) 0.0296(19) 0.050(2) -0.0142(16) -0.0007(16) -0.0081(16)
C9 0.047(2) 0.040(2) 0.058(2) -0.0073(18) -0.0032(17) -0.0169(17)
C10 0.0399(19) 0.042(2) 0.047(2) -0.0038(17) -0.0033(16) 0.0004(16)
C11 0.054(2) 0.048(3) 0.052(2) -0.0198(19) -0.0019(18) 0.0015(19)
C12 0.045(2) 0.036(2) 0.056(2) -0.0149(17) -0.0102(17) -0.0106(16)
C13 0.048(2) 0.072(3) 0.071(3) -0.012(2) 0.008(2) -0.007(2)
N1 0.0369(15) 0.0281(16) 0.0464(17) -0.0037(12) -0.0070(12) -0.0091(12)
O1 0.0385(13) 0.0373(15) 0.0612(17) -0.0112(12) -0.0141(11) -0.0074(11)
O2 0.0367(13) 0.0283(14) 0.0684(18) -0.0136(12) -0.0076(12) 0.0051(10)
S1 0.0293(4) 0.0249(5) 0.0474(5) -0.0080(3) -0.0082(3) -0.0017(3)
Cl1 0.0698(7) 0.0564(7) 0.0520(6) -0.0001(5) -0.0037(5) -0.0324(6)

loop_
_atom_type_symbol
_atom_type_description
_atom_type_scat_dispersion_real
_atom_type_scat_dispersion_imag
_atom_type_scat_source
C C 0.0033 0.0016 'International Tables Vol C Tables 4.2.6.8 and 6.1.1.4'
H H 0.0000 0.0000 'International Tables Vol C Tables 4.2.6.8 and 6.1.1.4'
N N 0.0061 0.0033 'International Tables Vol C Tables 4.2.6.8 and 6.1.1.4'
O O 0.0106 0.0060 'International Tables Vol C Tables 4.2.6.8 and 6.1.1.4'
S S 0.1246 0.1234 'International Tables Vol C Tables 4.2.6.8 and 6.1.1.4'
Cl Cl 0.1484 0.1585 'International Tables Vol C Tables 4.2.6.8 and 6.1.1.4'

loop_
_geom_angle_atom_site_label_1
_geom_angle_atom_site_label_2
_geom_angle_atom_site_label_3
_geom_angle
C6 C1 C2 111.7(3)
C6 C1 Cl1 111.0(3)
C2 C1 Cl1 109.7(3)
C6 C1 H1 108.1
C2 C1 H1 108.1
Cl1 C1 H1 108.1
C1 C2 C3 111.4(3)
C1 C2 H2A 109.3
C3 C2 H2A 109.3
C1 C2 H2B 109.3
C3 C2 H2B 109.3
H2A C2 H2B 108.0
C4 C3 C2 111.2(4)
C4 C3 H3A 109.4
C2 C3 H3A 109.4
C4 C3 H3B 109.4
C2 C3 H3B 109.4
H3A C3 H3B 108.0
C3 C4 C5 111.9(3)
C3 C4 H4A 109.2
C5 C4 H4A 109.2
C3 C4 H4B 109.2
C5 C4 H4B 109.2
H4A C4 H4B 107.9
C4 C5 C6 110.5(3)
C4 C5 H5A 109.5
C6 C5 H5A 109.5
C4 C5 H5B 109.5
C6 C5 H5B 109.5
H5A C5 H5B 108.1
N1 C6 C1 111.7(3)
N1 C6 C5 111.2(3)
C1 C6 C5 112.2(3)
N1 C6 H6 107.1
C1 C6 H6 107.1
C5 C6 H6 107.1
C8 C7 C12 120.6(3)
C8 C7 S1 119.6(3)
C12 C7 S1 119.8(3)
C7 C8 C9 119.4(3)
C7 C8 H8 120.3
C9 C8 H8 120.3
C8 C9 C10 121.2(4)
C8 C9 H9 119.4
C10 C9 H9 119.4
C11 C10 C9 118.4(4)
C11 C10 C13 121.6(4)
C9 C10 C13 119.9(4)
C10 C11 C12 121.8(4)
C10 C11 H11 119.1
C12 C11 H11 119.1
C7 C12 C11 118.5(4)
C7 C12 H12 120.7
C11 C12 H12 120.7
C10 C13 H13A 109.5
C10 C13 H13B 109.5
H13A C13 H13B 109.5
C10 C13 H13C 109.5
H13A C13 H13C 109.5
H13B C13 H13C 109.5
C6 N1 S1 121.1(2)
C6 N1 H1 119.4
S1 N1 H1 119.4
O1 S1 O2 119.94(15)
O1 S1 N1 106.08(16)
O2 S1 N1 107.78(16)
O1 S1 C7 108.10(17)
O2 S1 C7 106.48(16)
N1 S1 C7 107.99(15)

loop_
_geom_bond_atom_site_label_1
_geom_bond_atom_site_label_2
_geom_bond_distance
C1 C6 1.514(5)
C1 C2 1.521(6)
C1 Cl1 1.802(4)
C1 H1 0.9800
C2 C3 1.534(6)
C2 H2A 0.9700
C2 H2B 0.9700
C3 C4 1.515(7)
C3 H3A 0.9700
C3 H3B 0.9700
C4 C5 1.521(6)
C4 H4A 0.9700
C4 H4B 0.9700
C5 C6 1.530(5)
C5 H5A 0.9700
C5 H5B 0.9700
C6 N1 1.467(4)
C6 H6 0.9800
C7 C8 1.380(5)
C7 C12 1.386(5)
C7 S1 1.765(3)
C8 C9 1.383(5)
C8 H8 0.9300
C9 C10 1.391(6)
C9 H9 0.9300
C10 C11 1.364(6)
C10 C13 1.516(6)
C11 C12 1.398(6)
C11 H11 0.9300
C12 H12 0.9300
C13 H13A 0.9600
C13 H13B 0.9600
C13 H13C 0.9600
N1 S1 1.612(3)
N1 H1 0.8600
O1 S1 1.427(3)
O2 S1 1.440(3)

loop_
_geom_torsion_atom_site_label_1
_geom_torsion_atom_site_label_2
_geom_torsion_atom_site_label_3
_geom_torsion_atom_site_label_4
_geom_torsion
C6 C1 C2 C3 -53.8(4)
Cl1 C1 C2 C3 69.8(4)
C1 C2 C3 C4 54.5(5)
C2 C3 C4 C5 -55.7(5)
C3 C4 C5 C6 55.4(5)
C2 C1 C6 N1 179.9(3)
Cl1 C1 C6 N1 57.1(3)
C2 C1 C6 C5 54.3(4)
Cl1 C1 C6 C5 -68.6(3)
C4 C5 C6 N1 179.4(3)
C4 C5 C6 C1 -54.6(4)
C12 C7 C8 C9 -1.8(5)
S1 C7 C8 C9 175.9(3)
C7 C8 C9 C10 2.1(6)
C8 C9 C10 C11 -1.0(6)
C8 C9 C10 C13 -179.5(4)
C9 C10 C11 C12 -0.4(6)
C13 C10 C11 C12 178.0(4)
C8 C7 C12 C11 0.4(5)
S1 C7 C12 C11 -177.3(3)
C10 C11 C12 C7 0.7(6)
C1 C6 N1 S1 120.2(3)
C5 C6 N1 S1 -113.6(3)
C6 N1 S1 O1 -179.1(2)
C6 N1 S1 O2 -49.4(3)
C6 N1 S1 C7 65.2(3)
C8 C7 S1 O1 170.1(3)
C12 C7 S1 O1 -12.2(3)
C8 C7 S1 O2 40.0(3)
C12 C7 S1 O2 -142.3(3)
C8 C7 S1 N1 -75.5(3)
C12 C7 S1 N1 102.2(3)
